data_2013072
loop_
_publ_author_name
'Okabe, Nobuo'
'Muranishi, Yasunori'

_publ_section_title
;
 Cobalt(II) and nickel(II) complexes of isoquinoline-1-carboxylate
;
_journal_issue 12
_journal_name_full 'Acta Crystallographica Section C'
_journal_page_first m578
_journal_page_last m580
_journal_paper_doi 10.1107/S0108270102018942
_journal_volume 58
_journal_year 2002
_chemical_formula_iupac '[Co (C10 H6 N O2)2 (H2 O)2] , 2H2 O'
_chemical_formula_moiety 'C20 H16 Co N2 O6 , 2H2 O'
_chemical_formula_sum 'C20 H20 Co N2 O8'
_chemical_formula_weight 475.31
_chemical_name_systematic
;
trans-Bisaquabis(isoquinoline-1-carboxylato-N,O)cobalt(II) dihydrate
;
_space_group_IT_number 14
_symmetry_cell_setting monoclinic
_symmetry_space_group_name_Hall '-P 2yn'
_symmetry_space_group_name_H-M 'P 1 21/n 1'
_cell_angle_alpha 90
_cell_angle_beta 97.850(10)
_cell_angle_gamma 90
_cell_formula_units_Z 2
_cell_length_a 12.271(2)
_cell_length_b 5.324(2)
_cell_length_c 15.1500(10)
_cell_measurement_reflns_used 25
_cell_measurement_temperature 296.2
_cell_measurement_theta_max 15.0
_cell_measurement_theta_min 14.3
_cell_volume 980.5(4)
_computing_cell_refinement 'MSC/AFC Diffractometer Control Software'
_computing_data_collection
;MSC/AFC Diffractometer Control Software (Molecular Structure Corporation,
 1994)
;
_computing_data_reduction 'TEXSAN (Molecular Structure Corporation & Rigaku Corporation, 1999)'
_computing_molecular_graphics 'ORTEPII (Johnson, 1976)'
_computing_publication_material TEXSAN
_computing_structure_refinement 'SHELXL97 (Sheldrick, 1997)'
_computing_structure_solution 'SIR97 (Altomare et al., 1999) and DIRDIF94 (Beurskens et al., 1994)'
_diffrn_measured_fraction_theta_full 1.00
_diffrn_measured_fraction_theta_max 1.00
_diffrn_measurement_device_type 'Rigaku AFC-5R'
_diffrn_measurement_method \w/2\q
_diffrn_radiation_type 'Mo K\a'
_diffrn_radiation_wavelength 0.71073
_diffrn_reflns_av_R_equivalents 0.016
_diffrn_reflns_limit_h_max 15
_diffrn_reflns_limit_h_min 0
_diffrn_reflns_limit_k_max 6
_diffrn_reflns_limit_k_min 0
_diffrn_reflns_limit_l_max 19
_diffrn_reflns_limit_l_min -19
_diffrn_reflns_number 2594
_diffrn_reflns_theta_full 27.50
_diffrn_reflns_theta_max 27.51
_diffrn_standards_decay_% none
_diffrn_standards_interval_count 150
_diffrn_standards_number 3
_exptl_absorpt_coefficient_mu 0.928
_exptl_absorpt_correction_T_max 0.911
_exptl_absorpt_correction_T_min 0.846
_exptl_absorpt_correction_type '\y scan'
_exptl_absorpt_process_details '(North et al., 1968)'
_exptl_crystal_colour orange
_exptl_crystal_density_diffrn 1.610
_exptl_crystal_density_meas ?
_exptl_crystal_density_method 'not measured'
_exptl_crystal_description plate
_exptl_crystal_F_000 490
_exptl_crystal_size_max 0.40
_exptl_crystal_size_mid 0.15
_exptl_crystal_size_min 0.10
_refine_diff_density_max 0.32
_refine_diff_density_min -0.22
_refine_ls_extinction_expression Fc^*^=kFc[1+0.001xFc^2^\l^3^/sin(2\q)]^-1/4^
_refine_ls_extinction_method none
_refine_ls_goodness_of_fit_ref 0.836
_refine_ls_hydrogen_treatment constr
_refine_ls_number_parameters 142
_refine_ls_number_reflns 2241
_refine_ls_R_factor_gt 0.031
_refine_ls_shift/su_max <0.001
_refine_ls_structure_factor_coef Fsqd
_refine_ls_weighting_details 'w = 1/[\s^2^(Fo^2^) + (0.10P)^2^] where P=(Fo^2^+2Fc^2^)/3'
_refine_ls_weighting_scheme calc
_refine_ls_wR_factor_ref 0.116
_reflns_number_gt 1675
_reflns_number_total 2241
_reflns_threshold_expression I>2\s(I)
_cod_data_source_file gg1140.cif
_cod_data_source_block I
_cod_depositor_comments
;
The following automatic conversions were performed:

'_exptl_crystal_density_meas' value 'not measured' was changed to '?'
- the value is perceived as not measured.

Automatic conversion script
Id: cif_fix_values 3008 2015-01-20 13:52:24Z robertas 
;
_cod_original_sg_symbol_H-M 'P 21/n'
_cod_database_code 2013072
_cod_database_fobs_code 2013072

loop_
_symmetry_equiv_pos_as_xyz
x,y,z
1/2-x,1/2+y,1/2-z
-x,-y,-z
1/2+x,1/2-y,1/2+z

loop_
_atom_site_label
_atom_site_fract_x
_atom_site_fract_y
_atom_site_fract_z
_atom_site_U_iso_or_equiv
_atom_site_adp_type
_atom_site_calc_flag
_atom_site_refinement_flags
_atom_site_occupancy
_atom_site_disorder_assembly
_atom_site_disorder_group
_atom_site_type_symbol
Co1 0.0000 0.0000 0.0000 0.02420(10) Uani d S 1.00 . . Co
O1 0.10670(10) -0.2763(3) 0.05230(10) 0.0304(4) Uani d . 1.00 . . O
O1W 0.05450(10) 0.2412(3) 0.11260(10) 0.0340(4) Uani d . 1.00 . . O
O2 0.28160(10) -0.3942(4) 0.06880(10) 0.0437(5) Uani d . 1.00 . . O
O2W 0.1988(2) 0.0196(4) 0.25260(10) 0.0524(5) Uani d . 1.00 . . O
N1 0.14080(10) 0.0834(4) -0.05870(10) 0.0255(4) Uani d . 1.00 . . N
C1 0.2252(2) -0.0722(4) -0.03800(10) 0.0243(4) Uani d . 1.00 . . C
C2 0.3238(2) -0.0547(4) -0.07730(10) 0.0247(4) Uani d . 1.00 . . C
C3 0.4125(2) -0.2262(5) -0.0628(2) 0.0337(5) Uani d . 1.00 . . C
C4 0.5028(2) -0.1954(5) -0.1061(2) 0.0407(6) Uani d . 1.00 . . C
C5 0.5099(2) 0.0056(5) -0.1649(2) 0.0397(6) Uani d . 1.00 . . C
C6 0.4262(2) 0.1736(5) -0.1808(2) 0.0366(5) Uani d . 1.00 . . C
C7 0.3308(2) 0.1473(4) -0.13830(10) 0.0277(4) Uani d . 1.00 . . C
C8 0.2404(2) 0.3109(5) -0.1566(2) 0.0335(5) Uani d . 1.00 . . C
C9 0.1484(2) 0.2736(4) -0.1178(2) 0.0313(5) Uani d . 1.00 . . C
C10 0.2054(2) -0.2642(4) 0.03320(10) 0.0269(4) Uani d . 1.00 . . C
H1A 0.1015 0.1846 0.1557 0.0478 Uiso calc . 1.00 . . H
H1B 0.0850 0.3756 0.1014 0.0478 Uiso calc . 1.00 . . H
H2A 0.2134 -0.1478 0.2485 0.0478 Uiso calc . 1.00 . . H
H2B 0.1988 0.0403 0.3093 0.0478 Uiso calc . 1.00 . . H
H3 0.4096 -0.3602 -0.0238 0.0404 Uiso calc . 1.00 . . H
H4 0.5604 -0.3100 -0.0963 0.0488 Uiso calc . 1.00 . . H
H5 0.5721 0.0239 -0.1931 0.0476 Uiso calc . 1.00 . . H
H6 0.4315 0.3066 -0.2198 0.0439 Uiso calc . 1.00 . . H
H8 0.2438 0.4451 -0.1954 0.0402 Uiso calc . 1.00 . . H
H9 0.0887 0.3808 -0.1320 0.0376 Uiso calc . 1.00 . . H

loop_
_atom_site_aniso_label
_atom_site_aniso_U_11
_atom_site_aniso_U_22
_atom_site_aniso_U_33
_atom_site_aniso_U_12
_atom_site_aniso_U_13
_atom_site_aniso_U_23
Co1 0.0194(2) 0.0257(2) 0.0279(2) 0.0031(2) 0.00490(10) 0.0032(2)
O1 0.0242(8) 0.0304(8) 0.0375(8) 0.0040(6) 0.0078(6) 0.0105(7)
O1W 0.0345(9) 0.0322(9) 0.0344(8) -0.0033(7) 0.0016(6) 0.0002(7)
O2 0.0293(9) 0.0570(10) 0.0463(10) 0.0151(9) 0.0105(7) 0.0229(9)
O2W 0.075(2) 0.0430(10) 0.0373(9) 0.0058(9) 0.0034(10) 0.0011(8)
N1 0.0221(8) 0.0278(9) 0.0268(8) 0.0027(7) 0.0046(7) 0.0037(7)
C1 0.0227(10) 0.0245(10) 0.0256(9) 0.0009(8) 0.0023(8) 0.0005(8)
C2 0.0205(10) 0.0280(10) 0.0259(10) 0.0000(8) 0.0029(7) -0.0036(8)
C3 0.0290(10) 0.0320(10) 0.0410(10) 0.0055(10) 0.0087(9) 0.0028(10)
C4 0.0260(10) 0.049(2) 0.0490(10) 0.0070(10) 0.0100(10) -0.0020(10)
C5 0.0300(10) 0.049(2) 0.0430(10) -0.0050(10) 0.0150(10) -0.0060(10)
C6 0.0340(10) 0.0400(10) 0.0380(10) -0.0070(10) 0.0113(10) 0.0010(10)
C7 0.0280(10) 0.0280(10) 0.0270(10) -0.0031(9) 0.0062(8) -0.0014(8)
C8 0.0380(10) 0.0310(10) 0.0320(10) 0.0016(10) 0.0058(9) 0.0084(9)
C9 0.0300(10) 0.0300(10) 0.0330(10) 0.0058(9) 0.0039(9) 0.0067(9)
C10 0.0270(10) 0.0280(10) 0.0257(9) 0.0026(8) 0.0036(8) 0.0029(8)

loop_
_atom_type_symbol
_atom_type_description
_atom_type_scat_dispersion_real
_atom_type_scat_dispersion_imag
_atom_type_scat_source
C C 0.003 0.002
;International Tables for Crystallography
(1992, Vol. C, Tables 4.2.6.8 and 6.1.1.4)
;
H H 0.000 0.000
;International Tables for Crystallography
(1992, Vol. C, Table 6.1.1.4)
;
O O 0.011 0.006
;International Tables for Crystallography
(1992, Vol. C, Tables 4.2.6.8 and 6.1.1.4)
;
N N 0.006 0.003
;International Tables for Crystallography
(1992, Vol. C, Tables 4.2.6.8 and 6.1.1.4)
;
Co Co 0.349 0.972
;International Tables for Crystallography
(1992, Vol. C, Tables 4.2.6.8 and 6.1.1.4)
;

loop_
_geom_angle_atom_site_label_1
_geom_angle_atom_site_label_2
_geom_angle_atom_site_label_3
_geom_angle_site_symmetry_1
_geom_angle_site_symmetry_3
_geom_angle
_geom_angle_publ_flag
O1 Co1 O1 . 3_555 180.0 yes
O1 Co1 O1W . . 90.52(6) yes
O1 Co1 O1W . 3_555 89.48(6) yes
O1 Co1 N1 . . 78.25(7) yes
O1 Co1 N1 . 3_555 101.75(7) yes
O1 Co1 O1W 3_555 . 89.48(6) yes
O1 Co1 N1 3_555 . 101.75(7) yes
O1W Co1 O1W . 3_555 180.0 yes
O1W Co1 N1 . . 91.42(7) yes
O1W Co1 N1 . 3_555 88.58(7) yes
O1W Co1 N1 3_555 . 88.58(7) yes
N1 Co1 N1 . 3_555 180.0 yes
Co1 O1 C10 . . 116.60(10) yes
Co1 O1W H1A . . 119.4 no
Co1 O1W H1B . . 116.5 no
H1A O1W H1B . . 100.4 no
H2A O2W H2B . . 102.6 no
Co1 N1 C1 . . 115.40(10) yes
Co1 N1 C9 . . 124.80(10) yes
C1 N1 C9 . . 119.8(2) no
N1 C1 C2 . . 122.7(2) no
N1 C1 C10 . . 112.9(2) no
C2 C1 C10 . . 124.4(2) no
C1 C2 C3 . . 125.0(2) no
C1 C2 C7 . . 116.8(2) no
C3 C2 C7 . . 118.2(2) no
C2 C3 C4 . . 120.2(2) no
C2 C3 H3 . . 119.9 no
C4 C3 H3 . . 119.9 no
C3 C4 C5 . . 121.2(2) no
C3 C4 H4 . . 119.4 no
C5 C4 H4 . . 119.4 no
C4 C5 C6 . . 120.3(2) no
C4 C5 H5 . . 119.8 no
C6 C5 H5 . . 119.8 no
C5 C6 C7 . . 120.3(2) no
C5 C6 H6 . . 119.8 no
C7 C6 H6 . . 119.9 no
C2 C7 C6 . . 119.7(2) no
C2 C7 C8 . . 118.5(2) no
C6 C7 C8 . . 121.8(2) no
C7 C8 C9 . . 120.3(2) no
C7 C8 H8 . . 119.8 no
C9 C8 H8 . . 119.8 no
N1 C9 C8 . . 121.9(2) no
N1 C9 H9 . . 119.0 no
C8 C9 H9 . . 119.1 no
O1 C10 O2 . . 123.9(2) no
O1 C10 C1 . . 116.0(2) no
O2 C10 C1 . . 120.1(2) no

loop_
_geom_bond_atom_site_label_1
_geom_bond_atom_site_label_2
_geom_bond_site_symmetry_1
_geom_bond_site_symmetry_2
_geom_bond_distance
_geom_bond_publ_flag
Co1 O1 . . 2.055(2) yes
Co1 O1W . . 2.167(2) yes
Co1 N1 . . 2.096(2) yes
O1 C10 . . 1.284(3) no
O1W H1A . . 0.864 no
O1W H1B . . 0.835 no
O2 C10 . . 1.227(3) no
O2W H2A . . 0.913 no
O2W H2B . . 0.866 no
N1 C1 . . 1.329(3) no
N1 C9 . . 1.364(3) no
C1 C2 . . 1.422(3) no
C1 C10 . . 1.530(3) no
C2 C3 . . 1.415(3) no
C2 C7 . . 1.428(3) no
C3 C4 . . 1.373(4) no
C3 H3 . . 0.930 no
C4 C5 . . 1.402(4) no
C4 H4 . . 0.930 no
C5 C6 . . 1.359(4) no
C5 H5 . . 0.930 no
C6 C7 . . 1.418(3) no
C6 H6 . . 0.930 no
C7 C8 . . 1.408(3) no
C8 C9 . . 1.356(4) no
C8 H8 . . 0.930 no
C9 H9 . . 0.930 no

loop_
_geom_contact_atom_site_label_1
_geom_contact_atom_site_label_2
_geom_contact_distance
_geom_contact_site_symmetry_2
O1 O1W 2.829(2) 1_545
O1W C10 3.524(3) 1_565
O1W O2 3.533(3) 1_565
O1W C9 3.595(3) 3_565
O2 O2W 2.723(3) 2_545
O2 C4 3.417(3) 3_645
O2 C5 3.454(3) 3_655
O2 C9 3.540(3) 1_545
O2W O2W 2.949(2) 2_555
O2W O2W 2.949(2) 2_545
O2W C10 3.492(3) 2_555
C2 C4 3.522(3) 3_655
C3 C8 3.425(3) 1_545
C3 C4 3.455(4) 3_655
C3 C3 3.594(5) 3_655
C6 C8 3.550(3) 2_544
C7 C8 3.591(3) 2_544
C9 C10 3.368(3) 1_565

loop_
_geom_hbond_atom_site_label_D
_geom_hbond_atom_site_label_H
_geom_hbond_atom_site_label_A
_geom_hbond_site_symmetry_A
_geom_hbond_distance_DH
_geom_hbond_distance_HA
_geom_hbond_distance_DA
_geom_hbond_angle_DHA
O1W H1A O2W . 0.86 1.97 2.829(3) 173
O1W H1B O1 1_565 0.84 2.03 2.829(2) 160
O2W H2A O2W 2_545 0.91 2.07 2.949(2) 160
O2W H2B O2 2 0.87 1.86 2.723(3) 172

loop_
_geom_torsion_atom_site_label_1
_geom_torsion_atom_site_label_2
_geom_torsion_atom_site_label_3
_geom_torsion_atom_site_label_4
_geom_torsion
_geom_torsion_publ_flag
Co1 O1 C10 O2 169.8(2) no
Co1 O1 C10 C1 -9.8(2) no
Co1 N1 C1 C2 175.0(2) no
Co1 N1 C1 C10 -6.5(2) no
Co1 N1 C9 C8 -177.0(2) no
O1 Co1 N1 C1 1.50(10) no
O1 Co1 N1 C9 178.2(2) no
O1 C10 C1 N1 10.8(3) no
O1 C10 C1 C2 -170.7(2) no
O1W Co1 O1 C10 -86.40(10) no
O1W Co1 N1 C1 91.7(2) no
O1W Co1 N1 C9 -91.5(2) no
O2 C10 C1 N1 -168.8(2) no
O2 C10 C1 C2 9.7(3) no
N1 Co1 O1 C10 4.90(10) no
N1 C1 C2 C3 -175.0(2) no
N1 C1 C2 C7 2.6(3) no
N1 C9 C8 C7 1.8(3) no
C1 N1 C9 C8 -0.4(3) no
C1 C2 C3 C4 178.2(2) no
C1 C2 C7 C6 -179.1(2) no
C1 C2 C7 C8 -1.1(3) no
C2 C1 N1 C9 -1.9(3) no
C2 C3 C4 C5 0.4(4) no
C2 C7 C6 C5 1.1(3) no
C2 C7 C8 C9 -1.0(3) no
C3 C2 C1 C10 6.6(3) no
C3 C2 C7 C6 -1.3(3) no
C3 C2 C7 C8 176.7(2) no
C3 C4 C5 C6 -0.6(4) no
C4 C3 C2 C7 0.5(3) no
C4 C5 C6 C7 -0.1(4) no
C5 C6 C7 C8 -176.9(2) no
C6 C7 C8 C9 176.9(2) no
C7 C2 C1 C10 -175.7(2) no
C9 N1 C1 C10 176.6(2) no
C9 N1 C1 C10 176.6(2) no
